data_4349831
loop_
_publ_author_name
'Zhang, Minghui'
'Qi, Ziqiang'
'Feng, Yang'
'Guo, Bingbing'
'Hao, Yujian'
'Xu, Zhuo'
'Zhang, Liangliang'
'Sun, Daofeng'

_publ_section_title
;
 A 2D porous pentiptycene-based MOF for efficient detection of Ba2+ and
 selective adsorption of dyes from water
;
_journal_issue 6
_journal_name_full 'Inorganic Chemistry Frontiers'
_journal_page_first 1314
_journal_paper_doi 10.1039/C8QI00098K
_journal_volume 5
_journal_year 2018
_chemical_formula_moiety '0.5(C228 H160 Mg6 N4 O36)'
_chemical_formula_sum 'C114 H80 Mg3 N2 O18'
_chemical_formula_weight 1838.73
_space_group_crystal_system monoclinic
_space_group_IT_number 14
_space_group_name_Hall '-P 2yn'
_space_group_name_H-M_alt 'P 1 21/n 1'
_atom_sites_solution_hydrogens mixed
_atom_sites_solution_primary direct
_audit_creation_date 2018-01-16
_audit_creation_method
;
Olex2 1.2
(compiled 2017.08.10 svn.r3458 for OlexSys, GUI svn.r5381)
;
_audit_update_record
;
2018-01-16 deposited with the CCDC.
2018-03-26 downloaded from the CCDC.
;
_cell_angle_alpha 90
_cell_angle_beta 101.5443(18)
_cell_angle_gamma 90
_cell_formula_units_Z 2
_cell_length_a 11.8132(2)
_cell_length_b 34.5225(5)
_cell_length_c 14.9681(3)
_cell_measurement_reflns_used 9142
_cell_measurement_temperature 293(2)
_cell_measurement_theta_max 70.1190
_cell_measurement_theta_min 3.9590
_cell_volume 5980.82(18)
_computing_molecular_graphics 'Olex2 (Dolomanov et al., 2009)'
_computing_publication_material 'Olex2 (Dolomanov et al., 2009)'
_computing_structure_refinement 'ShelXL (Sheldrick, 2015)'
_computing_structure_solution 'ShelXS-1997 (Sheldrick, 2008)'
_diffrn_ambient_temperature 293(2)
_diffrn_measured_fraction_theta_full 0.985
_diffrn_measured_fraction_theta_max 0.999
_diffrn_measurement_device_type 'SuperNova, Dual, Cu at zero, Eos'
_diffrn_measurement_method 'four-circle diffractometer'
_diffrn_radiation_type CuK\a
_diffrn_radiation_wavelength 1.54184
_diffrn_reflns_av_R_equivalents 0.0230
_diffrn_reflns_av_unetI/netI 0.0343
_diffrn_reflns_Laue_measured_fraction_full 0.985
_diffrn_reflns_Laue_measured_fraction_max 0.999
_diffrn_reflns_limit_h_max 13
_diffrn_reflns_limit_h_min -14
_diffrn_reflns_limit_k_max 30
_diffrn_reflns_limit_k_min -41
_diffrn_reflns_limit_l_max 17
_diffrn_reflns_limit_l_min -15
_diffrn_reflns_number 21771
_diffrn_reflns_point_group_measured_fraction_full 0.985
_diffrn_reflns_point_group_measured_fraction_max 0.999
_diffrn_reflns_theta_full 67.684
_diffrn_reflns_theta_max 67.078
_diffrn_reflns_theta_min 3.955
_exptl_absorpt_coefficient_mu 0.701
_exptl_crystal_colour 'clear light yellow'
_exptl_crystal_density_diffrn 1.021
_exptl_crystal_density_method 'not measured'
_exptl_crystal_description lamella
_exptl_crystal_F_000 1916
_refine_diff_density_max 1.793
_refine_diff_density_min -0.812
_refine_diff_density_rms 0.087
_refine_ls_extinction_method none
_refine_ls_goodness_of_fit_ref 1.081
_refine_ls_hydrogen_treatment constr
_refine_ls_matrix_type full
_refine_ls_number_parameters 623
_refine_ls_number_reflns 10657
_refine_ls_number_restraints 0
_refine_ls_restrained_S_all 1.081
_refine_ls_R_factor_all 0.0866
_refine_ls_R_factor_gt 0.0759
_refine_ls_shift/su_max 0.001
_refine_ls_shift/su_mean 0.000
_refine_ls_structure_factor_coef Fsqd
_refine_ls_weighting_details
;
 w=1/[\s^2^(Fo^2^)+(0.1486P)^2^+3.5934P]
 where P=(Fo^2^+2Fc^2^)/3
;
_refine_ls_weighting_scheme calc
_refine_ls_wR_factor_gt 0.2256
_refine_ls_wR_factor_ref 0.2379
_reflns_Friedel_coverage 0.000
_reflns_number_gt 8698
_reflns_number_total 10657
_reflns_threshold_expression 'I > 2\s(I)'
_cod_data_source_file c8qi00098k2.cif
_cod_data_source_block zmh-244-sr
_cod_original_cell_volume 5980.80(19)
_cod_database_code 4349831
_shelxl_version_number 2013-2
_shelx_space_group_comment
;
The symmetry employed for this shelxl refinement is uniquely defined
by the following loop, which should always be used as a source of
symmetry information in preference to the above space-group names.
They are only intended as comments.
;
_olex2_refinement_description
;
1. Fixed Uiso
 At 1.2 times of:
  All C(H) groups
 At 1.5 times of:
  All C(H,H,H) groups, All O(H,H) groups
2.a Rotating group:
 O16(H16A,H16B)
2.b Ternary CH refined with riding coordinates:
 C2(H2), C4(H4), C1B(H1B), C22(H22)
2.c Aromatic/amide H refined with riding coordinates:
 C18(H18), C20(H20), C23(H23), C25(H25), C26(H26), C27(H27), C29(H29),
 C30(H30), C31(H31), C32(H32), C33(H33), C36(H36), C1E(H1E), C1F(H1F), C1G(H1G),
  C1I(H1I), C1J(H1J), C1Q(H1Q), C1K(H1K), C1L(H1L), C1M(H1M), C1N(H1N),
 C1O(H1O), C13(H13), C1P(H1P)
2.d Idealised Me refined as rotating group:
 C16(H16C,H16D,H16E), C1T(H1TA,H1TB,H1TC), C0BA(H0BA,H0BB,H0BC)
;
_olex2_submission_special_instructions 'No special instructions were received'

loop_
_space_group_symop_operation_xyz
'x, y, z'
'-x+1/2, y+1/2, -z+1/2'
'-x, -y, -z'
'x-1/2, -y-1/2, z-1/2'

loop_
_atom_site_label
_atom_site_type_symbol
_atom_site_fract_x
_atom_site_fract_y
_atom_site_fract_z
_atom_site_U_iso_or_equiv
_atom_site_adp_type
_atom_site_occupancy
_atom_site_site_symmetry_order
_atom_site_calc_flag
_atom_site_refinement_flags_posn
_atom_site_refinement_flags_adp
_atom_site_refinement_flags_occupancy
Mg1 Mg 0.0000 0.5000 0.0000 0.0354(3) Uani 1 2 d S T P
Mg2 Mg 0.00869(8) 0.48648(3) 0.24305(8) 0.0386(3) Uani 1 1 d . . .
O1 O 0.11922(16) 0.45801(5) 0.04880(15) 0.0388(5) Uani 1 1 d . . .
O2 O 0.11057(17) 0.53978(5) 0.07681(17) 0.0441(5) Uani 1 1 d . . .
O3 O 1.37092(17) 0.95286(6) 0.30014(16) 0.0428(5) Uani 1 1 d . . .
O4 O -0.09330(16) 0.49090(6) 0.10729(16) 0.0410(5) Uani 1 1 d . . .
O5 O 0.09532(19) 0.53512(6) 0.22404(19) 0.0509(6) Uani 1 1 d . . .
O6 O -0.07893(19) 0.43609(6) 0.26729(17) 0.0484(6) Uani 1 1 d . . .
O7 O -0.1169(2) 0.51700(7) 0.2925(2) 0.0645(8) Uani 1 1 d . . .
C8 C 0.64914(18) 0.71851(6) 0.29281(14) 0.0178(4) Uani 1 1 d . . .
C9 C 0.74630(19) 0.77141(6) 0.38526(15) 0.0182(4) Uani 1 1 d . . .
C10 C 0.80721(18) 0.75388(6) 0.24735(15) 0.0188(5) Uani 1 1 d . . .
C11 C 0.66196(18) 0.74243(6) 0.36996(15) 0.0177(4) Uani 1 1 d . . .
C1 C 0.72216(19) 0.72518(6) 0.23133(15) 0.0190(5) Uani 1 1 d . . .
C2 C 0.58628(19) 0.74177(7) 0.44166(15) 0.0196(5) Uani 1 1 d . . .
H2 H 0.5267 0.7216 0.4306 0.024 Uiso 1 1 calc R . .
C3 C 0.5366(2) 0.78270(7) 0.44067(14) 0.0211(5) Uani 1 1 d . . .
C4 C 0.7443(2) 0.79508(7) 0.47013(15) 0.0202(5) Uani 1 1 d . . .
H4 H 0.8040 0.8152 0.4811 0.024 Uiso 1 1 calc R . .
C5 C 0.6222(2) 0.81141(7) 0.45586(15) 0.0217(5) Uani 1 1 d . . .
C6 C 0.81905(18) 0.77778(6) 0.32359(15) 0.0178(4) Uani 1 1 d . . .
C7 C 0.7123(2) 0.73281(7) 0.06795(16) 0.0235(5) Uani 1 1 d . . .
C1A C 0.56623(19) 0.68766(7) 0.27785(15) 0.0203(5) Uani 1 1 d . . .
C1B C 0.88268(19) 0.75494(7) 0.17522(15) 0.0202(5) Uani 1 1 d . . .
H1B H 0.9435 0.7747 0.1874 0.024 Uiso 1 1 calc R . .
C1C C 0.9298(2) 0.71385(7) 0.17289(15) 0.0220(5) Uani 1 1 d . . .
C1D C 0.90085(19) 0.80912(7) 0.33608(15) 0.0200(5) Uani 1 1 d . . .
C12 C 0.7547(2) 0.76606(7) 0.54813(15) 0.0217(5) Uani 1 1 d . . .
N13 N -0.0986(2) 0.37206(7) 0.29548(19) 0.0439(6) Uani 1 1 d . . .
C14 C 0.6694(2) 0.73738(7) 0.53318(15) 0.0212(5) Uani 1 1 d . . .
C15 C 0.8426(2) 0.68553(7) 0.15615(15) 0.0237(5) Uani 1 1 d . . .
O16 O 0.1076(3) 0.48157(8) 0.3737(2) 0.0678(7) Uani 1 1 d . . .
H16A H 0.0901 0.4675 0.4175 0.102 Uiso 1 1 d GR . .
H16B H 0.1734 0.4933 0.3940 0.102 Uiso 1 1 d GR . .
C17 C 0.9684(2) 0.83555(7) 0.34413(16) 0.0227(5) Uani 1 1 d . . .
C18 C 0.4212(2) 0.79275(7) 0.42589(15) 0.0246(5) Uani 1 1 d . . .
H18 H 0.3643 0.7737 0.4153 0.030 Uiso 1 1 calc R . .
C19 C 1.0552(2) 0.86504(7) 0.35179(17) 0.0253(5) Uani 1 1 d . . .
C20 C 0.5927(2) 0.85009(7) 0.45605(17) 0.0282(5) Uani 1 1 d . . .
H20 H 0.6496 0.8691 0.4653 0.034 Uiso 1 1 calc R . .
C21 C 0.7987(2) 0.76099(7) 0.08487(15) 0.0225(5) Uani 1 1 d . . .
C22 C 0.7217(2) 0.70256(7) 0.14362(15) 0.0214(5) Uani 1 1 d . . .
H22 H 0.6607 0.6829 0.1313 0.026 Uiso 1 1 calc R . .
C23 C 0.8365(2) 0.76657(8) 0.62786(16) 0.0279(5) Uani 1 1 d . . .
H23 H 0.8930 0.7857 0.6377 0.034 Uiso 1 1 calc R . .
C24 C 0.4987(2) 0.66130(7) 0.26286(16) 0.0252(5) Uani 1 1 d . . .
C25 C 1.0441(2) 0.70311(8) 0.18620(16) 0.0276(5) Uani 1 1 d . . .
H25 H 1.1019 0.7218 0.1970 0.033 Uiso 1 1 calc R . .
C26 C 0.8024(2) 0.79032(8) 0.02223(17) 0.0292(5) Uani 1 1 d . . .
H26 H 0.8595 0.8092 0.0335 0.035 Uiso 1 1 calc R . .
C27 C 0.6664(2) 0.70911(7) 0.59785(17) 0.0266(5) Uani 1 1 d . . .
H27 H 0.6101 0.6899 0.5877 0.032 Uiso 1 1 calc R . .
C28 C 0.4128(2) 0.63151(7) 0.23957(19) 0.0292(5) Uani 1 1 d . . .
C29 C 0.4761(3) 0.86017(8) 0.44216(18) 0.0344(6) Uani 1 1 d . . .
H29 H 0.4552 0.8861 0.4430 0.041 Uiso 1 1 calc R . .
C30 C 0.8705(2) 0.64674(8) 0.15364(18) 0.0310(6) Uani 1 1 d . . .
H30 H 0.8127 0.6280 0.1431 0.037 Uiso 1 1 calc R . .
C31 C 1.0992(2) 0.88314(8) 0.43448(19) 0.0313(6) Uani 1 1 d . . .
H31 H 1.0684 0.8774 0.4855 0.038 Uiso 1 1 calc R . .
C32 C 0.6294(2) 0.73364(8) -0.01147(17) 0.0331(6) Uani 1 1 d . . .
H32 H 0.5714 0.7150 -0.0225 0.040 Uiso 1 1 calc R . .
C33 C 1.1009(2) 0.87454(8) 0.27494(19) 0.0320(6) Uani 1 1 d . . .
H33 H 1.0710 0.8631 0.2190 0.038 Uiso 1 1 calc R . .
C34 C 1.2352(2) 0.91837(7) 0.36479(19) 0.0302(6) Uani 1 1 d . . .
C35 C 0.2380(2) 0.57653(7) 0.1876(2) 0.0355(6) Uani 1 1 d . . .
C36 C 0.3911(2) 0.83182(8) 0.42703(18) 0.0325(6) Uani 1 1 d . . .
H36 H 0.3137 0.8389 0.4176 0.039 Uiso 1 1 calc R . .
C37 C 0.1401(2) 0.54782(8) 0.1601(2) 0.0400(7) Uani 1 1 d . . .
C1E C 1.1891(2) 0.90986(8) 0.4413(2) 0.0324(6) Uani 1 1 d . . .
H1E H 1.2182 0.9219 0.4967 0.039 Uiso 1 1 calc R . .
C1F C 0.7496(2) 0.70975(8) 0.67913(18) 0.0347(6) Uani 1 1 d . . .
H1F H 0.7481 0.6910 0.7236 0.042 Uiso 1 1 calc R . .
C1G C 0.3844(2) 0.61814(8) 0.1495(2) 0.0354(6) Uani 1 1 d . . .
H1G H 0.4241 0.6275 0.1062 0.042 Uiso 1 1 calc R . .
C1H C 1.3369(2) 0.94574(7) 0.3726(2) 0.0335(6) Uani 1 1 d . . .
C1I C 0.9857(3) 0.63605(8) 0.1670(2) 0.0420(7) Uani 1 1 d . . .
H1I H 1.0054 0.6100 0.1651 0.050 Uiso 1 1 calc R . .
C1J C 0.8341(2) 0.73826(8) 0.69339(18) 0.0347(6) Uani 1 1 d . . .
H1J H 0.8895 0.7384 0.7471 0.042 Uiso 1 1 calc R . .
C1Q C 0.7183(3) 0.79085(9) -0.05830(19) 0.0402(7) Uani 1 1 d . . .
H1Q H 0.7198 0.8104 -0.1009 0.048 Uiso 1 1 calc R . .
C1K C 1.0726(3) 0.66414(9) 0.1834(2) 0.0377(6) Uani 1 1 d . . .
H1K H 1.1498 0.6567 0.1924 0.045 Uiso 1 1 calc R . .
C1L C 1.1902(2) 0.90088(8) 0.28231(19) 0.0332(6) Uani 1 1 d . . .
H1L H 1.2203 0.9069 0.2312 0.040 Uiso 1 1 calc R . .
C1M C 0.3541(2) 0.61630(8) 0.3037(2) 0.0358(6) Uani 1 1 d . . .
H1M H 0.3728 0.6245 0.3640 0.043 Uiso 1 1 calc R . .
C1N C 0.2969(2) 0.59081(8) 0.1243(2) 0.0361(6) Uani 1 1 d . . .
H1N H 0.2783 0.5822 0.0643 0.043 Uiso 1 1 calc R . .
C1O C 0.6341(3) 0.76304(10) -0.07522(19) 0.0419(7) Uani 1 1 d . . .
H1O H 0.5795 0.7637 -0.1294 0.050 Uiso 1 1 calc R . .
C13 C 0.2686(2) 0.58917(8) 0.2779(2) 0.0397(7) Uani 1 1 d . . .
H13 H 0.2304 0.5791 0.3213 0.048 Uiso 1 1 calc R . .
C1P C -0.0456(3) 0.40203(8) 0.2678(2) 0.0421(7) Uani 1 1 d . . .
H1P H 0.0222 0.3972 0.2470 0.051 Uiso 1 1 calc R . .
C16 C -0.0544(4) 0.33277(9) 0.2937(3) 0.0590(9) Uani 1 1 d . . .
H16C H -0.1093 0.3172 0.2531 0.089 Uiso 1 1 calc GR . .
H16D H -0.0419 0.3220 0.3540 0.089 Uiso 1 1 calc GR . .
H16E H 0.0174 0.3333 0.2729 0.089 Uiso 1 1 calc GR . .
C1T C -0.2057(4) 0.37730(13) 0.3302(4) 0.0738(12) Uani 1 1 d . . .
H1TA H -0.2168 0.4043 0.3408 0.111 Uiso 1 1 calc GR . .
H1TB H -0.2002 0.3633 0.3863 0.111 Uiso 1 1 calc GR . .
H1TC H -0.2700 0.3677 0.2861 0.111 Uiso 1 1 calc GR . .
O8AA O -0.2138(4) 0.54471(16) 0.1554(4) 0.1289(17) Uani 1 1 d . . .
C9AA C -0.1902(5) 0.54109(15) 0.2452(5) 0.0919(16) Uani 1 1 d . . .
C0BA C -0.2591(9) 0.5664(3) 0.2940(8) 0.194(5) Uani 1 1 d . . .
H0BA H -0.3093 0.5508 0.3222 0.290 Uiso 1 1 calc GR . .
H0BB H -0.3044 0.5839 0.2515 0.290 Uiso 1 1 calc GR . .
H0BC H -0.2080 0.5810 0.3399 0.290 Uiso 1 1 calc GR . .

loop_
_atom_site_aniso_label
_atom_site_aniso_U_11
_atom_site_aniso_U_22
_atom_site_aniso_U_33
_atom_site_aniso_U_23
_atom_site_aniso_U_13
_atom_site_aniso_U_12
Mg1 0.0159(6) 0.0163(6) 0.0674(9) -0.0039(5) -0.0076(5) 0.0015(4)
Mg2 0.0256(5) 0.0250(5) 0.0670(7) -0.0084(4) 0.0130(4) -0.0020(4)
O1 0.0265(10) 0.0223(9) 0.0621(13) 0.0014(9) -0.0042(9) 0.0079(7)
O2 0.0271(10) 0.0238(9) 0.0736(16) -0.0096(10) -0.0087(10) -0.0057(8)
O3 0.0305(10) 0.0370(11) 0.0620(14) 0.0039(10) 0.0115(9) -0.0111(9)
O4 0.0198(9) 0.0287(10) 0.0719(15) -0.0006(9) 0.0026(9) -0.0019(7)
O5 0.0354(11) 0.0326(11) 0.0858(18) -0.0113(11) 0.0146(11) -0.0136(9)
O6 0.0440(12) 0.0334(11) 0.0701(15) -0.0044(10) 0.0169(11) -0.0036(9)
O7 0.0458(14) 0.0459(14) 0.108(2) -0.0205(14) 0.0305(14) 0.0047(11)
C8 0.0151(10) 0.0167(10) 0.0199(10) -0.0014(8) -0.0006(8) -0.0008(8)
C9 0.0164(10) 0.0168(10) 0.0200(11) -0.0018(8) 0.0002(8) -0.0025(8)
C10 0.0157(10) 0.0210(11) 0.0196(11) 0.0003(8) 0.0031(8) -0.0008(8)
C11 0.0145(10) 0.0185(10) 0.0195(11) 0.0018(8) 0.0017(8) -0.0016(8)
C1 0.0175(11) 0.0193(10) 0.0190(11) -0.0024(8) 0.0008(8) -0.0013(9)
C2 0.0188(11) 0.0221(11) 0.0183(10) -0.0015(8) 0.0042(8) -0.0038(9)
C3 0.0232(11) 0.0253(12) 0.0147(10) 0.0014(8) 0.0041(8) -0.0002(9)
C4 0.0210(11) 0.0211(11) 0.0182(10) -0.0030(9) 0.0030(8) -0.0042(9)
C5 0.0242(12) 0.0253(12) 0.0152(10) -0.0007(9) 0.0035(8) 0.0002(9)
C6 0.0138(10) 0.0183(10) 0.0198(10) -0.0002(8) -0.0001(8) -0.0030(8)
C7 0.0237(12) 0.0274(12) 0.0191(11) -0.0031(9) 0.0031(9) 0.0025(10)
C1A 0.0183(11) 0.0224(11) 0.0195(11) -0.0016(9) 0.0023(8) -0.0021(9)
C1B 0.0178(11) 0.0229(11) 0.0202(11) -0.0007(9) 0.0051(8) -0.0021(9)
C1C 0.0248(12) 0.0258(12) 0.0166(10) -0.0006(9) 0.0071(9) 0.0005(9)
C1D 0.0176(11) 0.0214(11) 0.0204(11) -0.0003(8) 0.0023(8) -0.0011(9)
C12 0.0232(12) 0.0227(11) 0.0191(11) -0.0016(9) 0.0041(9) 0.0016(9)
N13 0.0488(15) 0.0331(13) 0.0482(15) -0.0028(11) 0.0057(12) -0.0064(11)
C14 0.0208(11) 0.0240(11) 0.0191(11) -0.0022(9) 0.0045(9) 0.0023(9)
C15 0.0277(12) 0.0264(12) 0.0174(11) -0.0021(9) 0.0056(9) 0.0007(10)
O16 0.0733(19) 0.0618(17) 0.0638(17) -0.0132(13) 0.0026(14) -0.0044(14)
C17 0.0186(11) 0.0244(12) 0.0236(11) -0.0003(9) 0.0006(9) -0.0027(10)
C18 0.0228(12) 0.0327(13) 0.0186(11) 0.0025(9) 0.0050(9) 0.0021(10)
C19 0.0169(11) 0.0202(11) 0.0370(13) -0.0012(10) 0.0009(9) -0.0044(9)
C20 0.0349(14) 0.0237(12) 0.0259(12) -0.0013(9) 0.0057(10) -0.0004(10)
C21 0.0221(12) 0.0255(11) 0.0206(11) -0.0011(9) 0.0063(9) 0.0035(9)
C22 0.0226(12) 0.0224(11) 0.0190(11) -0.0045(9) 0.0035(9) -0.0042(9)
C23 0.0274(13) 0.0315(13) 0.0224(12) -0.0040(10) -0.0010(9) -0.0011(10)
C24 0.0225(12) 0.0233(12) 0.0281(12) -0.0008(9) 0.0010(9) -0.0047(10)
C25 0.0250(13) 0.0367(14) 0.0226(12) 0.0020(10) 0.0082(9) 0.0018(10)
C26 0.0322(14) 0.0300(13) 0.0270(12) 0.0041(10) 0.0101(10) 0.0032(11)
C27 0.0282(13) 0.0256(12) 0.0262(12) 0.0048(9) 0.0062(10) 0.0001(10)
C28 0.0215(12) 0.0209(12) 0.0413(14) -0.0004(10) -0.0029(10) -0.0051(10)
C29 0.0402(15) 0.0282(13) 0.0346(14) 0.0016(11) 0.0069(11) 0.0112(12)
C30 0.0356(14) 0.0262(13) 0.0318(13) -0.0029(10) 0.0081(11) 0.0014(11)
C31 0.0287(13) 0.0291(13) 0.0358(14) -0.0052(11) 0.0056(11) -0.0072(11)
C32 0.0315(14) 0.0408(15) 0.0241(12) -0.0031(11) -0.0015(10) -0.0014(11)
C33 0.0283(13) 0.0313(13) 0.0353(14) -0.0011(11) 0.0036(11) -0.0062(11)
C34 0.0212(12) 0.0207(11) 0.0461(15) 0.0017(10) 0.0007(10) 0.0000(10)
C35 0.0228(13) 0.0202(12) 0.0591(18) -0.0034(12) -0.0026(12) -0.0010(10)
C36 0.0282(13) 0.0401(15) 0.0286(13) 0.0033(11) 0.0042(10) 0.0104(11)
C37 0.0235(13) 0.0182(12) 0.075(2) -0.0053(13) 0.0014(14) 0.0016(10)
C1E 0.0246(13) 0.0285(13) 0.0416(15) -0.0054(11) 0.0008(11) -0.0060(10)
C1F 0.0403(15) 0.0357(14) 0.0262(13) 0.0109(11) 0.0023(11) 0.0034(12)
C1G 0.0352(15) 0.0301(14) 0.0380(15) -0.0025(11) 0.0007(11) -0.0104(11)
C1H 0.0204(12) 0.0196(12) 0.0586(18) 0.0040(11) 0.0033(12) -0.0011(10)
C1I 0.0483(18) 0.0295(14) 0.0499(17) 0.0015(12) 0.0137(14) 0.0156(13)
C1J 0.0347(14) 0.0414(15) 0.0242(12) 0.0038(11) -0.0033(10) 0.0036(12)
C1Q 0.0457(17) 0.0460(17) 0.0277(14) 0.0133(12) 0.0046(12) 0.0072(14)
C1K 0.0321(14) 0.0439(16) 0.0378(15) 0.0048(12) 0.0091(11) 0.0138(12)
C1L 0.0307(14) 0.0292(13) 0.0410(15) 0.0016(11) 0.0102(11) -0.0070(11)
C1M 0.0321(14) 0.0353(14) 0.0392(15) -0.0019(12) 0.0048(11) -0.0100(12)
C1N 0.0296(14) 0.0272(13) 0.0458(16) -0.0042(12) -0.0066(11) -0.0035(11)
C1O 0.0420(16) 0.0549(18) 0.0244(13) 0.0041(12) -0.0039(11) 0.0039(14)
C13 0.0296(14) 0.0336(14) 0.0565(18) 0.0003(13) 0.0103(13) -0.0096(12)
C1P 0.0414(16) 0.0338(15) 0.0516(18) -0.0033(13) 0.0102(13) -0.0041(13)
C16 0.077(3) 0.0329(16) 0.064(2) -0.0015(15) 0.0044(19) -0.0032(17)
C1T 0.063(3) 0.060(2) 0.104(3) -0.001(2) 0.032(2) -0.017(2)
O8AA 0.119(3) 0.153(4) 0.116(4) 0.007(3) 0.026(3) 0.058(3)
C9AA 0.095(4) 0.065(3) 0.120(5) -0.010(3) 0.033(3) 0.004(3)
C0BA 0.196(10) 0.201(10) 0.212(11) -0.055(9) 0.109(9) 0.012(8)

loop_
_atom_type_symbol
_atom_type_description
_atom_type_scat_dispersion_real
_atom_type_scat_dispersion_imag
_atom_type_scat_source
C C 0.0181 0.0091 'International Tables Vol C Tables 4.2.6.8 and 6.1.1.4'
H H 0.0000 0.0000 'International Tables Vol C Tables 4.2.6.8 and 6.1.1.4'
Mg Mg 0.1719 0.1771 'International Tables Vol C Tables 4.2.6.8 and 6.1.1.4'
N N 0.0311 0.0180 'International Tables Vol C Tables 4.2.6.8 and 6.1.1.4'
O O 0.0492 0.0322 'International Tables Vol C Tables 4.2.6.8 and 6.1.1.4'

loop_
_geom_angle_atom_site_label_1
_geom_angle_atom_site_label_2
_geom_angle_atom_site_label_3
_geom_angle
_geom_angle_site_symmetry_1
_geom_angle_site_symmetry_3
Mg2 Mg1 Mg2 180.0 3_565 .
O1 Mg1 Mg2 70.99(7) 3_565 3_565
O1 Mg1 Mg2 109.01(7) 3_565 .
O1 Mg1 Mg2 109.02(7) . 3_565
O1 Mg1 Mg2 70.98(7) . .
O1 Mg1 O1 180.0 . 3_565
O1 Mg1 O2 92.33(8) . 3_565
O1 Mg1 O2 92.33(8) 3_565 .
O1 Mg1 O2 87.67(8) . .
O1 Mg1 O2 87.67(8) 3_565 3_565
O1 Mg1 O4 87.20(8) . 3_565
O1 Mg1 O4 87.20(8) 3_565 .
O1 Mg1 O4 92.80(8) 3_565 3_565
O1 Mg1 O4 92.80(8) . .
O2 Mg1 Mg2 110.88(7) 3_565 .
O2 Mg1 Mg2 110.88(7) . 3_565
O2 Mg1 Mg2 69.12(7) . .
O2 Mg1 Mg2 69.12(7) 3_565 3_565
O2 Mg1 O2 180.00(9) . 3_565
O2 Mg1 O4 87.54(9) . 3_565
O2 Mg1 O4 87.54(9) 3_565 .
O2 Mg1 O4 92.46(9) 3_565 3_565
O2 Mg1 O4 92.46(9) . .
O4 Mg1 Mg2 148.11(6) 3_565 .
O4 Mg1 Mg2 148.11(6) . 3_565
O4 Mg1 Mg2 31.89(6) 3_565 3_565
O4 Mg1 Mg2 31.89(6) . .
O4 Mg1 O4 180.0 . 3_565
O3 Mg2 Mg1 68.83(7) 2_645 .
O3 Mg2 O4 92.02(9) 2_645 .
O3 Mg2 O6 88.99(9) 2_645 .
O3 Mg2 O7 175.58(12) 2_645 .
O3 Mg2 O16 87.44(11) 2_645 .
O4 Mg2 Mg1 31.80(6) . .
O5 Mg2 Mg1 70.52(8) . .
O5 Mg2 O3 91.34(10) . 2_645
O5 Mg2 O4 90.67(10) . .
O5 Mg2 O6 178.15(12) . .
O5 Mg2 O7 92.68(10) . .
O5 Mg2 O16 89.71(12) . .
O6 Mg2 Mg1 111.29(8) . .
O6 Mg2 O4 91.14(9) . .
O7 Mg2 Mg1 114.32(10) . .
O7 Mg2 O4 89.77(11) . .
O7 Mg2 O6 86.93(10) . .
O7 Mg2 O16 90.74(13) . .
O16 Mg2 Mg1 148.04(9) . .
O16 Mg2 O4 179.34(10) . .
O16 Mg2 O6 88.48(12) . .
C1H O1 Mg1 134.01(19) 2_645 .
C37 O2 Mg1 135.6(2) . .
C1H O3 Mg2 138.6(2) . 2_655
Mg1 O4 Mg2 116.31(9) . .
C37 O5 Mg2 134.3(2) . .
C1P O6 Mg2 128.5(2) . .
C9AA O7 Mg2 125.1(3) . .
C11 C8 C1A 121.6(2) . .
C1 C8 C11 117.7(2) . .
C1 C8 C1A 120.72(19) . .
C11 C9 C4 113.14(19) . .
C11 C9 C6 121.1(2) . .
C6 C9 C4 125.7(2) . .
C1 C10 C1B 113.32(19) . .
C6 C10 C1 120.8(2) . .
C6 C10 C1B 125.9(2) . .
C8 C11 C2 125.96(19) . .
C9 C11 C8 120.8(2) . .
C9 C11 C2 113.18(19) . .
C8 C1 C22 125.7(2) . .
C10 C1 C8 121.3(2) . .
C10 C1 C22 112.90(19) . .
C11 C2 C3 104.88(17) . .
C14 C2 C11 105.70(18) . .
C14 C2 C3 106.10(18) . .
C5 C3 C2 112.8(2) . .
C18 C3 C2 126.8(2) . .
C18 C3 C5 120.4(2) . .
C9 C4 C5 104.81(18) . .
C9 C4 C12 105.99(18) . .
C5 C4 C12 106.24(18) . .
C3 C5 C4 113.2(2) . .
C20 C5 C3 120.6(2) . .
C20 C5 C4 126.2(2) . .
C9 C6 C1D 121.2(2) . .
C10 C6 C9 118.3(2) . .
C10 C6 C1D 120.5(2) . .
C21 C7 C22 113.6(2) . .
C32 C7 C21 120.6(2) . .
C32 C7 C22 125.8(2) . .
C24 C1A C8 177.6(2) . .
C1C C1B C10 105.10(18) . .
C21 C1B C10 105.15(18) . .
C21 C1B C1C 106.45(18) . .
C15 C1C C1B 113.1(2) . .
C25 C1C C1B 126.8(2) . .
C25 C1C C15 120.1(2) . .
C17 C1D C6 178.3(2) . .
C14 C12 C4 113.4(2) . .
C23 C12 C4 126.2(2) . .
C23 C12 C14 120.4(2) . .
C1P N13 C16 122.1(3) . .
C1P N13 C1T 120.7(3) . .
C16 N13 C1T 117.3(3) . .
C12 C14 C2 112.78(19) . .
C27 C14 C2 126.8(2) . .
C27 C14 C12 120.5(2) . .
C1C C15 C22 112.9(2) . .
C30 C15 C1C 120.6(2) . .
C30 C15 C22 126.5(2) . .
C1D C17 C19 175.6(3) . .
C3 C18 C36 119.1(2) . .
C31 C19 C17 121.6(2) . .
C31 C19 C33 119.2(2) . .
C33 C19 C17 119.1(2) . .
C5 C20 C29 118.9(2) . .
C7 C21 C1B 112.8(2) . .
C26 C21 C7 120.5(2) . .
C26 C21 C1B 126.7(2) . .
C1 C22 C7 105.97(18) . .
C15 C22 C1 104.46(18) . .
C15 C22 C7 106.39(19) . .
C12 C23 C1J 119.5(2) . .
C1A C24 C28 175.7(3) . .
C1C C25 C1K 119.6(3) . .
C21 C26 C1Q 118.6(3) . .
C14 C27 C1F 119.1(2) . .
C1G C28 C24 119.4(2) . .
C1M C28 C24 121.8(2) . .
C1M C28 C1G 118.8(2) . .
C36 C29 C20 120.6(2) . .
C15 C30 C1I 119.1(3) . .
C19 C31 C1E 120.3(2) . .
C7 C32 C1O 118.9(3) . .
C1L C33 C19 120.1(2) . .
C1E C34 C1H 120.2(2) . .
C1L C34 C1E 119.8(2) . .
C1L C34 C1H 120.0(3) . .
C1N C35 C37 120.8(3) . .
C1N C35 C13 119.1(2) . .
C13 C35 C37 120.1(3) . .
C29 C36 C18 120.4(2) . .
O2 C37 O5 126.9(3) . .
O2 C37 C35 117.3(3) . .
O5 C37 C35 115.7(3) . .
C34 C1E C31 119.7(2) . .
C1J C1F C27 120.1(2) . .
C1N C1G C28 120.3(3) . .
O1 C1H C34 117.0(3) 2_655 .
O3 C1H O1 126.8(2) . 2_655
O3 C1H C34 116.2(3) . .
C30 C1I C1K 120.4(3) . .
C1F C1J C23 120.4(2) . .
C1O C1Q C26 120.9(3) . .
C25 C1K C1I 120.2(3) . .
C33 C1L C34 120.7(3) . .
C13 C1M C28 120.1(3) . .
C35 C1N C1G 120.5(3) . .
C1Q C1O C32 120.5(3) . .
C1M C13 C35 121.2(3) . .
O6 C1P N13 125.2(3) . .
O7 C9AA O8AA 126.5(5) . .
O7 C9AA C0BA 118.6(7) . .
O8AA C9AA C0BA 114.8(7) . .

loop_
_geom_bond_atom_site_label_1
_geom_bond_atom_site_label_2
_geom_bond_distance
_geom_bond_site_symmetry_2
Mg1 Mg2 3.6488(11) 3_565
Mg1 Mg2 3.6488(11) .
Mg1 O1 2.0510(17) .
Mg1 O1 2.0510(17) 3_565
Mg1 O2 2.0768(19) .
Mg1 O2 2.0768(18) 3_565
Mg1 O4 2.145(2) .
Mg1 O4 2.145(2) 3_565
Mg2 O3 2.039(2) 2_645
Mg2 O4 2.150(2) .
Mg2 O5 2.016(2) .
Mg2 O6 2.093(2) .
Mg2 O7 2.074(2) .
Mg2 O16 2.074(3) .
O1 C1H 1.260(4) 2_645
O2 C37 1.256(4) .
O3 Mg2 2.038(2) 2_655
O3 C1H 1.254(4) .
O5 C37 1.261(4) .
O6 C1P 1.240(4) .
O7 C9AA 1.303(7) .
C8 C11 1.403(3) .
C8 C1 1.401(3) .
C8 C1A 1.434(3) .
C9 C11 1.398(3) .
C9 C4 1.515(3) .
C9 C6 1.399(3) .
C10 C1 1.397(3) .
C10 C6 1.392(3) .
C10 C1B 1.532(3) .
C11 C2 1.528(3) .
C1 C22 1.527(3) .
C2 C3 1.529(3) .
C2 C14 1.525(3) .
C3 C5 1.402(3) .
C3 C18 1.381(3) .
C4 C5 1.522(3) .
C4 C12 1.525(3) .
C5 C20 1.380(3) .
C6 C1D 1.438(3) .
C7 C21 1.396(3) .
C7 C22 1.528(3) .
C7 C32 1.381(3) .
C1A C24 1.202(3) .
C1B C1C 1.527(3) .
C1B C21 1.523(3) .
C1C C15 1.406(3) .
C1C C25 1.375(3) .
C1D C17 1.202(3) .
C12 C14 1.398(3) .
C12 C23 1.377(3) .
N13 C1P 1.318(4) .
N13 C16 1.456(4) .
N13 C1T 1.472(5) .
C14 C27 1.380(3) .
C15 C22 1.522(3) .
C15 C30 1.382(4) .
C17 C19 1.433(3) .
C18 C36 1.396(4) .
C19 C31 1.391(4) .
C19 C33 1.404(4) .
C20 C29 1.395(4) .
C21 C26 1.386(3) .
C23 C1J 1.389(4) .
C24 C28 1.437(3) .
C25 C1K 1.390(4) .
C26 C1Q 1.400(4) .
C27 C1F 1.403(4) .
C28 C1G 1.401(4) .
C28 C1M 1.395(4) .
C29 C36 1.388(4) .
C30 C1I 1.386(4) .
C31 C1E 1.395(4) .
C32 C1O 1.402(4) .
C33 C1L 1.380(4) .
C34 C1E 1.394(4) .
C34 C1H 1.515(3) .
C34 C1L 1.382(4) .
C35 C37 1.516(4) .
C35 C1N 1.374(4) .
C35 C13 1.398(4) .
C1F C1J 1.388(4) .
C1G C1N 1.394(4) .
C1H O1 1.260(4) 2_655
C1I C1K 1.397(5) .
C1Q C1O 1.370(5) .
C1M C13 1.375(4) .
O8AA C9AA 1.323(8) .
C9AA C0BA 1.482(9) .
